data_7012867
loop_
_publ_author_name
'Anna M. Williamson'
'Gareth R. Owen'
'D. Michael P. Mingos'
'Ram\'on Vilar'
'Andrew J. P. White'
'David J. Williams'

_publ_section_title
;
 Synthesis and structural characterisation of the palladium cluster
 compounds [Pd3(\m-SO2)2(\m-PPh2py)2(PBz3)2] and
 [Pd4(\m-SO2)2(\m3-S)(CNR)(PBz3)4]&#x00A0;(R =tBu, 2,6-dimethylphenyl
 and cyclohexyl)
;
_journal_issue 12
_journal_name_full 'Dalton Trans.'
_journal_page_first 2526
_journal_page_last 2532
_journal_paper_doi 10.1039/b302034g
_journal_year 2003
_chemical_formula_sum 'C92.25 H105.25 Cl0.75 N O7 P4 Pd4 S3'
_chemical_formula_weight 2012.27
_chemical_name_systematic
; 
? 
;
_space_group_IT_number 2
_symmetry_cell_setting triclinic
_symmetry_space_group_name_Hall '-P 1'
_symmetry_space_group_name_H-M 'P -1'
_atom_sites_solution_hydrogens geom
_atom_sites_solution_primary direct
_atom_sites_solution_secondary difmap
_audit_creation_method SHELXL
_cell_angle_alpha 72.388(5)
_cell_angle_beta 85.513(8)
_cell_angle_gamma 86.122(5)
_cell_formula_units_Z 2
_cell_length_a 13.7471(9)
_cell_length_b 15.2582(10)
_cell_length_c 23.473(3)
_cell_measurement_reflns_used 20
_cell_measurement_temperature 203(2)
_cell_measurement_theta_max 22.48
_cell_measurement_theta_min 10.57
_cell_volume 4673.4(8)
_computing_cell_refinement 'Siemens XSCANS'
_computing_data_collection 'Siemens XSCANS'
_computing_data_reduction 'Siemens SHELXTL'
_computing_molecular_graphics 'Siemens SHELXTL'
_computing_publication_material 'Siemens SHELXTL'
_computing_structure_refinement 'SHELXL-93 (Sheldrick, 1993)'
_computing_structure_solution 'SHELXS-86 (Sheldrick, 1990)'
_diffrn_ambient_temperature 203(2)
_diffrn_measurement_device 'Siemens P4'
_diffrn_measurement_method '\w scans'
_diffrn_radiation_monochromator graphite
_diffrn_radiation_source 'fine-focus sealed tube'
_diffrn_radiation_type CuK\a
_diffrn_radiation_wavelength 1.54178
_diffrn_reflns_av_R_equivalents 0.0336
_diffrn_reflns_av_sigmaI/netI 0.0667
_diffrn_reflns_limit_h_max 15
_diffrn_reflns_limit_h_min -11
_diffrn_reflns_limit_k_max 16
_diffrn_reflns_limit_k_min -16
_diffrn_reflns_limit_l_max 26
_diffrn_reflns_limit_l_min -19
_diffrn_reflns_number 14431
_diffrn_reflns_theta_max 59.99
_diffrn_reflns_theta_min 1.98
_diffrn_standards_interval_count 97
_diffrn_standards_number 3
_exptl_absorpt_coefficient_mu 7.984
_exptl_absorpt_correction_T_max 0.7042
_exptl_absorpt_correction_T_min 0.2460
_exptl_absorpt_correction_type empirical
_exptl_crystal_colour Orange/red
_exptl_crystal_density_diffrn 1.430
_exptl_crystal_description prisms
_exptl_crystal_F_000 2053
_exptl_crystal_size_max 0.13
_exptl_crystal_size_mid 0.13
_exptl_crystal_size_min 0.05
_refine_diff_density_max 1.071
_refine_diff_density_min -0.746
_refine_diff_density_rms 0.111
_refine_ls_extinction_coef 0.00005(2)
_refine_ls_extinction_expression Fc^*^=kFc[1+0.001xFc^2^\l^3^/sin(2\q)]^-1/4^
_refine_ls_extinction_method SHELXL
_refine_ls_goodness_of_fit_all 1.049
_refine_ls_goodness_of_fit_obs 1.095
_refine_ls_matrix_type full
_refine_ls_number_parameters 922
_refine_ls_number_reflns 12839
_refine_ls_number_restraints 108
_refine_ls_restrained_S_all 1.111
_refine_ls_restrained_S_obs 1.106
_refine_ls_R_factor_all 0.0786
_refine_ls_R_factor_obs 0.0536
_refine_ls_shift/esd_max 0.002
_refine_ls_shift/esd_mean 0.000
_refine_ls_structure_factor_coef Fsqd
_refine_ls_weighting_details 'w=1/[\s^2^(Fo^2^)+(0.0643P)^2^+5.7033P] where P=(Fo^2^+2Fc^2^)/3'
_refine_ls_weighting_scheme calc
_refine_ls_wR_factor_all 0.1400
_refine_ls_wR_factor_obs 0.1208
_reflns_number_observed 10552
_reflns_number_total 13762
_reflns_observed_criterion >2sigma(I)
_cod_data_source_file b302034g.txt
_cod_data_source_block Compound_6
_cod_depositor_comments
;
The following automatic conversions were performed:
'_symmetry_cell_setting' value 'Triclinic' changed to 'triclinic'
according to '/home/saulius/struct/CIF-dictionaries/cif_core.dic'
dictionary named 'cif_core.dic' version 2.4.1 from
2010-06-29.

'_exptl_absorpt_correction_type' value 'Empirical' changed to
'empirical' according to
'/home/saulius/struct/CIF-dictionaries/cif_core.dic' dictionary named
'cif_core.dic' version 2.4.1 from 2010-06-29.

Automatic conversion script
Id: cif_fix_enum 1527 2010-12-29 10:47:43Z saulius 

The following automatic conversions were performed:

'_refine_ls_weighting_scheme' value 'calc
w=1/[\s^2^(Fo^2^)+(0.0643P)^2^+5.7033P] where P=(Fo^2^+2Fc^2^)/3' was
changed to 'calc'. New tag '_refine_ls_weighting_details' was
created. The value of the new tag was set to
'w=1/[\s^2^(Fo^2^)+(0.0643P)^2^+5.7033P] where P=(Fo^2^+2Fc^2^)/3'.

Automatic conversion script
Id: cif_fix_values 3143 2015-03-26 13:38:13Z robertas 
;
_cod_original_cell_volume 4673.4(7)
_cod_original_sg_symbol_H-M P-1
_cod_original_formula_sum 'C92.25 H105.25 N O7 P4 S3 Cl0.75 Pd4'
_cod_database_code 7012867

loop_
_symmetry_equiv_pos_as_xyz
'x, y, z'
'-x, -y, -z'

loop_
_atom_site_aniso_label
_atom_site_aniso_U_11
_atom_site_aniso_U_22
_atom_site_aniso_U_33
_atom_site_aniso_U_23
_atom_site_aniso_U_13
_atom_site_aniso_U_12
Pd1 0.0351(3) 0.0302(3) 0.0355(3) -0.0144(2) -0.0052(2) 0.0014(2)
Pd2 0.0292(2) 0.0333(3) 0.0311(3) -0.0100(2) -0.0021(2) -0.0029(2)
Pd3 0.0311(3) 0.0265(2) 0.0319(3) -0.0065(2) -0.0021(2) -0.0006(2)
Pd4 0.0318(3) 0.0331(3) 0.0311(3) -0.0104(2) -0.0005(2) -0.0045(2)
S1 0.0333(8) 0.0355(9) 0.0404(10) -0.0134(7) -0.0047(7) -0.0025(7)
S2 0.0370(9) 0.0338(9) 0.0340(9) -0.0071(7) -0.0041(7) -0.0029(7)
S3 0.0340(9) 0.0437(10) 0.0356(10) -0.0015(8) -0.0028(7) -0.0052(8)
P1 0.0479(10) 0.0276(8) 0.0322(9) -0.0114(7) -0.0058(8) -0.0018(8)
P2 0.0296(8) 0.0366(9) 0.0334(9) -0.0119(8) -0.0017(7) -0.0030(7)
P3 0.0387(9) 0.0288(9) 0.0285(9) -0.0044(7) -0.0004(7) 0.0002(7)
P4 0.0348(9) 0.0357(9) 0.0377(10) -0.0095(8) 0.0021(8) -0.0058(7)
O1 0.058(3) 0.035(3) 0.054(4) -0.009(3) -0.012(3) 0.007(3)
O2 0.044(3) 0.054(3) 0.032(3) -0.010(2) -0.002(2) -0.005(3)
O3 0.046(3) 0.085(5) 0.035(3) -0.001(3) 0.005(3) 0.000(3)
O4 0.054(3) 0.038(3) 0.066(4) -0.003(3) -0.015(3) -0.011(3)
C1 0.045(5) 0.053(5) 0.051(5) -0.018(4) -0.005(4) -0.002(4)
N2 0.049(4) 0.052(4) 0.071(5) -0.026(4) -0.013(4) 0.011(4)
C3 0.058(6) 0.068(6) 0.100(9) -0.046(6) -0.019(6) 0.025(5)
C4 0.112(12) 0.059(7) 0.172(17) -0.010(9) -0.044(12) 0.003(7)
C5 0.060(6) 0.095(9) 0.118(11) -0.039(8) -0.035(7) 0.021(6)
C6 0.095(10) 0.126(13) 0.128(13) -0.067(11) 0.017(9) 0.040(9)
C7 0.052(4) 0.031(4) 0.047(5) -0.010(3) -0.008(4) -0.017(3)
C8 0.088(7) 0.037(4) 0.048(5) -0.002(4) -0.016(5) -0.016(5)
C9 0.124(11) 0.072(7) 0.060(7) 0.002(6) -0.025(7) -0.041(7)
C10 0.095(9) 0.059(7) 0.089(9) 0.025(6) -0.038(7) -0.019(6)
C11 0.078(7) 0.037(5) 0.096(9) 0.005(5) -0.013(7) -0.002(5)
C12 0.070(6) 0.037(4) 0.064(6) -0.014(4) -0.004(5) -0.008(4)
C13 0.049(4) 0.031(4) 0.045(5) -0.005(3) -0.003(4) -0.007(3)
C14 0.066(5) 0.043(4) 0.043(5) -0.018(4) 0.003(4) -0.001(4)
C15 0.177(17) 0.105(11) 0.075(9) -0.043(8) 0.070(10) -0.024(11)
C16 0.196(22) 0.170(19) 0.151(18) -0.086(16) 0.114(17) -0.058(17)
C17 0.122(13) 0.137(14) 0.086(10) -0.015(10) 0.051(10) -0.029(11)
C18 0.074(7) 0.099(9) 0.051(6) -0.011(6) 0.006(5) -0.017(6)
C19 0.059(5) 0.060(6) 0.047(5) -0.004(4) 0.003(4) -0.006(4)
C20 0.080(7) 0.064(6) 0.031(4) -0.009(4) 0.001(4) 0.000(5)
C21 0.073(6) 0.028(4) 0.042(5) -0.007(3) -0.020(4) 0.008(4)
C22 0.135(12) 0.044(6) 0.047(7) -0.020(6) -0.027(8) 0.014(7)
C23 0.149(15) 0.067(9) 0.046(7) -0.018(7) -0.031(9) 0.038(10)
C24 0.115(10) 0.076(8) 0.105(10) -0.025(7) -0.034(8) -0.008(8)
C25 0.107(11) 0.051(7) 0.128(13) -0.018(8) -0.070(10) -0.001(7)
C26 0.095(11) 0.038(6) 0.096(11) -0.014(7) -0.062(10) 0.004(7)
C27 0.094(10) 0.019(5) 0.037(6) -0.004(4) -0.032(7) 0.013(5)
C28 0.044(4) 0.042(4) 0.046(5) 0.001(4) 0.001(4) -0.002(4)
C29 0.061(6) 0.052(5) 0.054(6) -0.002(4) -0.001(5) -0.007(4)
C30 0.096(8) 0.062(6) 0.048(6) -0.010(5) -0.014(6) -0.002(6)
C31 0.108(9) 0.060(6) 0.049(6) -0.006(5) 0.013(6) 0.002(6)
C32 0.090(8) 0.058(6) 0.064(7) -0.011(5) 0.034(6) -0.014(6)
C33 0.062(6) 0.048(5) 0.057(6) 0.000(4) 0.010(5) -0.015(4)
C34 0.050(5) 0.033(4) 0.052(5) -0.004(4) 0.005(4) -0.004(3)
C35 0.042(4) 0.048(5) 0.064(6) -0.016(4) 0.013(4) -0.007(4)
C36 0.055(6) 0.077(7) 0.090(9) 0.008(6) -0.001(6) -0.022(6)
C37 0.083(8) 0.086(8) 0.115(10) 0.011(7) -0.019(8) -0.039(7)
C38 0.085(8) 0.057(6) 0.124(10) 0.003(6) -0.047(8) -0.025(6)
C39 0.104(10) 0.078(8) 0.120(11) -0.041(8) -0.030(9) -0.024(8)
C40 0.069(7) 0.089(8) 0.087(8) -0.028(7) -0.009(6) -0.036(6)
C41 0.037(4) 0.049(5) 0.064(6) -0.002(4) -0.008(4) -0.005(4)
C42 0.047(4) 0.041(4) 0.033(4) -0.017(3) 0.010(3) -0.008(3)
C43 0.042(4) 0.058(5) 0.041(5) -0.018(4) 0.003(4) -0.006(4)
C44 0.060(5) 0.056(5) 0.048(5) -0.017(4) -0.002(4) 0.002(4)
C45 0.056(5) 0.048(5) 0.040(5) -0.011(4) -0.007(4) 0.003(4)
C46 0.055(5) 0.049(4) 0.033(4) -0.014(3) -0.003(4) -0.010(4)
C47 0.048(4) 0.040(4) 0.035(4) -0.013(3) 0.000(3) -0.002(3)
C48 0.044(4) 0.037(4) 0.027(4) -0.009(3) 0.001(3) -0.009(3)
C49 0.035(4) 0.042(4) 0.041(4) -0.018(3) -0.006(3) 0.001(3)
C50 0.042(4) 0.045(4) 0.047(5) -0.016(4) -0.001(4) 0.008(3)
C51 0.063(5) 0.058(5) 0.037(5) -0.014(4) -0.002(4) 0.013(4)
C52 0.056(5) 0.076(6) 0.051(5) -0.036(5) -0.019(4) 0.013(5)
C53 0.032(4) 0.081(6) 0.056(5) -0.036(5) -0.008(4) 0.000(4)
C54 0.036(4) 0.061(5) 0.059(5) -0.029(4) -0.008(4) 0.002(4)
C55 0.035(4) 0.041(4) 0.041(4) -0.018(3) -0.002(3) 0.006(3)
C56 0.034(4) 0.033(4) 0.043(4) -0.014(3) -0.002(3) -0.005(3)
C57 0.040(4) 0.045(4) 0.055(5) -0.023(4) 0.000(4) 0.002(3)
C58 0.050(5) 0.065(6) 0.075(7) -0.041(5) -0.013(5) -0.002(4)
C59 0.080(7) 0.058(6) 0.080(7) -0.032(6) -0.010(6) -0.017(5)
C60 0.089(7) 0.037(5) 0.072(7) -0.008(4) 0.002(6) -0.016(5)
C61 0.066(6) 0.038(4) 0.051(5) -0.007(4) -0.007(4) -0.001(4)
C62 0.031(3) 0.040(4) 0.044(4) -0.021(3) -0.004(3) 0.001(3)
C63 0.032(4) 0.044(4) 0.043(4) -0.015(3) 0.003(3) -0.008(3)
C64 0.050(5) 0.061(5) 0.041(5) -0.016(4) -0.003(4) -0.002(4)
C65 0.063(6) 0.074(6) 0.057(6) -0.030(5) 0.004(5) 0.003(5)
C66 0.050(5) 0.088(7) 0.054(6) -0.028(5) 0.013(4) 0.012(5)
C67 0.037(5) 0.102(8) 0.080(8) -0.039(7) 0.004(5) 0.008(5)
C68 0.033(4) 0.095(7) 0.064(6) -0.038(6) 0.003(4) -0.002(4)
C69 0.032(4) 0.047(4) 0.042(4) -0.012(4) 0.008(3) -0.004(3)
C70 0.069(5) 0.030(4) 0.032(4) -0.009(3) -0.006(4) 0.005(4)
C71 0.056(11) 0.041(9) 0.058(11) -0.018(7) 0.013(9) -0.001(8)
C72 0.104(19) 0.044(10) 0.060(12) -0.019(8) 0.003(11) -0.027(11)
C73 0.104(18) 0.045(10) 0.064(12) -0.030(9) -0.057(13) 0.022(11)
C74 0.092(16) 0.032(9) 0.068(13) -0.014(9) -0.037(14) 0.012(10)
C75 0.078(13) 0.038(9) 0.047(11) -0.019(7) -0.024(10) 0.023(8)
C76 0.071(11) 0.020(7) 0.033(8) -0.009(6) -0.013(8) 0.001(7)
C77 0.045(4) 0.060(5) 0.031(4) -0.010(4) -0.006(3) 0.010(4)
C78 0.051(6) 0.086(8) 0.067(7) 0.010(6) 0.011(5) 0.024(5)
C79 0.057(6) 0.084(8) 0.099(10) -0.009(7) 0.021(6) 0.022(6)
C80 0.055(5) 0.078(7) 0.066(7) -0.031(5) 0.022(5) -0.014(5)
C81 0.044(5) 0.066(6) 0.055(6) -0.019(5) 0.002(4) -0.003(4)
C82 0.043(4) 0.053(5) 0.041(5) -0.009(4) 0.001(4) 0.002(4)
C83 0.037(4) 0.042(4) 0.047(5) -0.013(4) 0.000(3) 0.002(3)
C84 0.053(4) 0.033(4) 0.030(4) -0.004(3) 0.005(3) -0.008(3)
C85 0.064(6) 0.057(5) 0.038(5) -0.010(4) -0.001(4) -0.007(4)
C86 0.076(7) 0.076(7) 0.037(5) -0.013(5) -0.009(5) -0.017(5)
C87 0.092(7) 0.052(5) 0.040(5) -0.016(4) -0.002(5) -0.009(5)
C88 0.094(8) 0.051(5) 0.046(5) -0.012(4) -0.001(5) 0.016(5)
C89 0.065(5) 0.051(5) 0.039(5) -0.014(4) -0.006(4) 0.002(4)
C90 0.051(4) 0.040(4) 0.032(4) -0.003(3) 0.006(3) -0.009(4)
O100 0.159(10) 0.076(6) 0.111(8) -0.027(5) 0.056(7) -0.052(6)
C101 0.138(14) 0.092(10) 0.104(12) -0.017(9) 0.038(11) -0.026(10)
O105 0.225(19) 0.185(15) 0.166(15) -0.091(13) -0.032(14) 0.018(14)
C106 0.124(22) 0.071(15) 0.137(24) -0.035(16) -0.062(20) 0.014(15)
C107 0.124(26) 0.092(20) 0.106(24) -0.034(18) 0.004(20) 0.014(18)
O110 0.193(20) 0.141(16) 0.219(20) -0.095(15) -0.026(16) 0.029(14)
C111 0.129(20) 0.147(21) 0.166(22) -0.026(17) 0.007(17) 0.027(16)
O115 0.215(20) 0.166(18) 0.136(17) -0.026(14) 0.001(16) -0.037(16)
C116 0.152(22) 0.169(22) 0.126(21) -0.008(16) 0.022(17) -0.009(17)
Cl1 0.175(9) 0.087(5) 0.190(10) 0.015(5) -0.074(8) -0.030(5)

loop_
_atom_site_label
_atom_site_type_symbol
_atom_site_fract_x
_atom_site_fract_y
_atom_site_fract_z
_atom_site_U_iso_or_equiv
_atom_site_thermal_displace_type
_atom_site_occupancy
_atom_site_calc_flag
_atom_site_refinement_flags
_atom_site_disorder_group
Pd1 Pd 0.22738(4) 0.73211(3) 0.26898(2) 0.03252(14) Uani 1 d . .
Pd2 Pd 0.11051(4) 0.63801(3) 0.21543(2) 0.03103(13) Uani 1 d . .
Pd3 Pd 0.27454(4) 0.54736(3) 0.28386(2) 0.03033(13) Uani 1 d . .
Pd4 Pd 0.29875(4) 0.69992(3) 0.16608(2) 0.03174(13) Uani 1 d . .
S1 S 0.38172(13) 0.67124(12) 0.25642(8) 0.0358(4) Uani 1 d . .
S2 S 0.15705(13) 0.73887(12) 0.12419(8) 0.0355(4) Uani 1 d . .
S3 S 0.12352(13) 0.50429(13) 0.29580(8) 0.0399(4) Uani 1 d . .
P1 P 0.28254(15) 0.80696(12) 0.32959(8) 0.0352(4) Uani 1 d . .
P2 P -0.02422(13) 0.59213(13) 0.17859(8) 0.0328(4) Uani 1 d . .
P3 P 0.34355(14) 0.41182(12) 0.33890(8) 0.0331(4) Uani 1 d . .
P4 P 0.39011(14) 0.72002(13) 0.07757(9) 0.0364(4) Uani 1 d . .
O1 O 0.1313(4) 0.8367(4) 0.1134(3) 0.0500(14) Uani 1 d . .
O2 O 0.1385(4) 0.7056(4) 0.0736(2) 0.0438(12) Uani 1 d . .
O3 O 0.0772(4) 0.5009(5) 0.3553(3) 0.060(2) Uani 1 d . .
O4 O 0.1046(4) 0.4213(4) 0.2784(3) 0.054(2) Uani 1 d . .
C1 C 0.0943(6) 0.7897(6) 0.2610(4) 0.049(2) Uani 1 d . .
N2 N 0.0240(6) 0.8357(5) 0.2537(4) 0.056(2) Uani 1 d . .
C3 C -0.0609(8) 0.8994(8) 0.2407(6) 0.071(3) Uani 1 d . .
C4 C -0.0241(12) 0.9902(9) 0.2077(8) 0.118(6) Uani 1 d . .
H4A H 0.0190(12) 1.0089(9) 0.2323(8) 0.177 Uiso 1 calc R .
H4B H -0.0786(12) 1.0348(9) 0.1980(8) 0.177 Uiso 1 calc R .
H4C H 0.0116(12) 0.9868(9) 0.1710(8) 0.177 Uiso 1 calc R .
C5 C -0.1283(8) 0.8614(9) 0.2087(7) 0.089(4) Uani 1 d . .
H5A H -0.1483(8) 0.8016(9) 0.2340(7) 0.133 Uiso 1 calc R .
H5B H -0.0952(8) 0.8548(9) 0.1720(7) 0.133 Uiso 1 calc R .
H5C H -0.1854(8) 0.9028(9) 0.1990(7) 0.133 Uiso 1 calc R .
C6 C -0.1104(11) 0.8993(11) 0.3021(7) 0.113(5) Uani 1 d . .
H6A H -0.1339(11) 0.8386(11) 0.3228(7) 0.170 Uiso 1 calc R .
H6B H -0.1650(11) 0.9443(11) 0.2962(7) 0.170 Uiso 1 calc R .
H6C H -0.0635(11) 0.9149(11) 0.3259(7) 0.170 Uiso 1 calc R .
C7 C 0.3583(6) 0.9025(5) 0.2879(4) 0.043(2) Uani 1 d . .
H7A H 0.3798(6) 0.9328(5) 0.3157(4) 0.052 Uiso 1 calc R .
H7B H 0.4166(6) 0.8780(5) 0.2700(4) 0.052 Uiso 1 calc R .
C8 C 0.2904(5) 0.9534(3) 0.1862(3) 0.059(3) Uani 1 d G .
H8A H 0.3127(5) 0.8963(3) 0.1814(3) 0.071 Uiso 1 calc R .
C9 C 0.2427(6) 1.0181(5) 0.1406(2) 0.087(4) Uani 1 d G .
H9A H 0.2328(9) 1.0047(6) 0.1050(3) 0.105 Uiso 1 calc R .
C10 C 0.2097(6) 1.1025(4) 0.1477(3) 0.089(4) Uani 1 d G .
H10A H 0.1774(8) 1.1462(5) 0.1168(4) 0.107 Uiso 1 calc R .
C11 C 0.2244(5) 1.1222(3) 0.2003(3) 0.076(3) Uani 1 d G .
H11A H 0.2021(7) 1.1793(4) 0.2051(5) 0.091 Uiso 1 calc R .
C12 C 0.2721(5) 1.0575(4) 0.2459(2) 0.057(2) Uani 1 d G .
H12A H 0.2821(7) 1.0709(5) 0.2815(3) 0.069 Uiso 1 calc R .
C13 C 0.3051(4) 0.9731(3) 0.2388(2) 0.043(2) Uani 1 d G .
C14 C 0.1896(7) 0.8620(6) 0.3701(4) 0.050(2) Uani 1 d . .
H14A H 0.2236(7) 0.8895(6) 0.3952(4) 0.060 Uiso 1 calc R .
H14B H 0.1569(7) 0.9126(6) 0.3404(4) 0.060 Uiso 1 calc R .
C15 C 0.0542(8) 0.8422(5) 0.4480(4) 0.119(6) Uani 1 d G .
H15A H 0.0678(8) 0.9009(5) 0.4497(4) 0.143 Uiso 1 calc R .
C16 C -0.0225(8) 0.7951(7) 0.4838(4) 0.168(10) Uani 1 d G .
H16A H -0.0608(11) 0.8219(10) 0.5096(6) 0.202 Uiso 1 calc R .
C17 C -0.0426(6) 0.7082(7) 0.4813(4) 0.121(6) Uani 1 d G .
H17A H -0.0944(8) 0.6764(9) 0.5055(6) 0.145 Uiso 1 calc R .
C18 C 0.0141(6) 0.6686(5) 0.4431(3) 0.077(3) Uani 1 d G .
H18A H 0.0005(9) 0.6099(5) 0.4415(5) 0.093 Uiso 1 calc R .
C19 C 0.0908(5) 0.7157(4) 0.4074(3) 0.058(2) Uani 1 d G .
H19A H 0.1290(7) 0.6889(6) 0.3815(4) 0.070 Uiso 1 calc R .
C20 C 0.1108(5) 0.8025(4) 0.4098(3) 0.060(2) Uani 1 d G .
C21 C 0.3596(7) 0.7312(5) 0.3878(3) 0.048(2) Uani 1 d D .
H21A H 0.3173(7) 0.6867(5) 0.4160(3) 0.057 Uiso 0.75 calc PR 1
H21B H 0.4063(7) 0.6964(5) 0.3683(3) 0.057 Uiso 0.75 calc PR 1
H21C H 0.4217(7) 0.7209(5) 0.3686(3) 0.057 Uiso 0.25 d PR 2
H21D H 0.3296(7) 0.6729(5) 0.4023(3) 0.057 Uiso 0.25 d PR 2
C22 C 0.3792(7) 0.7771(6) 0.4798(3) 0.073(4) Uani 0.75 d PGDU 1
H22A H 0.3174(7) 0.7543(6) 0.4946(3) 0.088 Uiso 0.75 calc PR 1
C23 C 0.4334(9) 0.8131(7) 0.5143(3) 0.088(5) Uani 0.75 d PGU 1
H23A H 0.4083(12) 0.8146(11) 0.5525(4) 0.106 Uiso 0.75 calc PR 1
C24 C 0.5248(9) 0.8467(7) 0.4925(5) 0.098(6) Uani 0.75 d PGU 1
H24A H 0.5615(11) 0.8711(10) 0.5158(6) 0.117 Uiso 0.75 calc PR 1
C25 C 0.5620(6) 0.8444(7) 0.4362(5) 0.094(6) Uani 0.75 d PGU 1
H25A H 0.6238(7) 0.8672(9) 0.4214(7) 0.113 Uiso 0.75 calc PR 1
C26 C 0.5078(6) 0.8084(6) 0.4016(4) 0.075(5) Uani 0.75 d PGD 1
H26A H 0.5329(8) 0.8068(9) 0.3635(4) 0.090 Uiso 0.75 calc PR 1
C27 C 0.4164(6) 0.7747(5) 0.4235(3) 0.050(3) Uani 0.75 d PGD 1
C22' C 0.3054(17) 0.7631(22) 0.4904(5) 0.080(13) Uiso 0.25 d PGD 2
H22B H 0.2442(17) 0.7403(22) 0.4886(5) 0.096 Uiso 0.25 calc PR 2
C23' C 0.3218(19) 0.7988(21) 0.5365(5) 0.110(19) Uiso 0.25 d PG 2
H23B H 0.2717(20) 0.8001(28) 0.5659(6) 0.132 Uiso 0.25 calc PR 2
C24' C 0.4122(22) 0.8325(17) 0.5391(5) 0.120(24) Uiso 0.25 d PG 2
H24B H 0.4233(27) 0.8567(19) 0.5703(6) 0.144 Uiso 0.25 calc PR 2
C25' C 0.4863(21) 0.8305(23) 0.4956(6) 0.052(10) Uiso 0.25 d PG 2
H25B H 0.5475(24) 0.8533(31) 0.4974(7) 0.063 Uiso 0.25 calc PR 2
C26' C 0.4699(16) 0.7948(19) 0.4495(5) 0.144(29) Uiso 0.25 d PGD 2
H26B H 0.5199(15) 0.7935(26) 0.4201(6) 0.173 Uiso 0.25 calc PR 2
C27' C 0.3794(16) 0.7611(14) 0.4469(4) 0.079(17) Uiso 0.25 d PGD 2
C28 C 0.3642(6) 0.8302(6) 0.0200(3) 0.048(2) Uani 1 d G .
H28A H 0.2937(7) 0.8443(13) 0.0227(4) 0.057 Uiso 1 calc R .
H28B H 0.3963(12) 0.8783(8) 0.0303(4) 0.057 Uiso 1 calc R .
C29 C 0.3279(4) 0.8130(4) -0.0778(3) 0.058(2) Uani 1 d G .
H29A H 0.2667(4) 0.7918(4) -0.0603(3) 0.070 Uiso 1 calc R .
C30 C 0.3526(5) 0.8197(5) -0.1375(3) 0.070(3) Uani 1 d G .
H30A H 0.3080(7) 0.8031(7) -0.1604(3) 0.083 Uiso 1 calc R .
C31 C 0.4431(6) 0.8511(5) -0.1633(2) 0.076(3) Uani 1 d G .
H31A H 0.4598(8) 0.8557(7) -0.2037(2) 0.091 Uiso 1 calc R .
C32 C 0.5090(4) 0.8757(5) -0.1294(3) 0.074(3) Uani 1 d G .
H32A H 0.5702(5) 0.8969(7) -0.1469(4) 0.089 Uiso 1 calc R .
C33 C 0.4843(4) 0.8689(4) -0.0697(3) 0.060(2) Uani 1 d G .
H33A H 0.5289(5) 0.8855(6) -0.0468(4) 0.072 Uiso 1 calc R .
C34 C 0.3938(4) 0.8375(4) -0.0439(2) 0.047(2) Uani 1 d G .
C35 C 0.5232(6) 0.7074(6) 0.0784(4) 0.052(2) Uani 1 d . .
H35A H 0.5401(6) 0.6502(6) 0.1095(4) 0.063 Uiso 1 calc R .
H35B H 0.5489(6) 0.7002(6) 0.0399(4) 0.063 Uiso 1 calc R .
C36 C 0.6473(5) 0.8295(5) 0.0480(3) 0.080(4) Uani 1 d G .
H36A H 0.6642(5) 0.8114(5) 0.0135(3) 0.096 Uiso 1 calc R .
C37 C 0.6943(5) 0.9011(5) 0.0577(4) 0.101(5) Uani 1 d GU .
H37A H 0.7430(7) 0.9315(8) 0.0297(5) 0.122 Uiso 1 calc R .
C38 C 0.6692(6) 0.9279(4) 0.1087(4) 0.092(4) Uani 1 d GU .
H38A H 0.7010(8) 0.9763(6) 0.1152(6) 0.110 Uiso 1 calc R .
C39 C 0.5972(6) 0.8830(5) 0.1501(4) 0.096(4) Uani 1 d G .
H39A H 0.5803(9) 0.9011(8) 0.1846(4) 0.115 Uiso 1 calc R .
C40 C 0.5502(5) 0.8113(5) 0.1404(3) 0.079(3) Uani 1 d G .
H40A H 0.5015(7) 0.7810(7) 0.1684(4) 0.095 Uiso 1 calc R .
C41 C 0.5753(4) 0.7846(4) 0.0894(3) 0.053(2) Uani 1 d G .
C42 C 0.3628(6) 0.6344(5) 0.0409(3) 0.040(2) Uani 1 d . .
H42A H 0.2967(6) 0.6479(5) 0.0267(3) 0.047 Uiso 1 calc R .
H42B H 0.4084(6) 0.6403(5) 0.0058(3) 0.047 Uiso 1 calc R .
C43 C 0.4487(3) 0.4773(3) 0.0739(2) 0.047(2) Uani 1 d G .
H43A H 0.5008(3) 0.5004(3) 0.0462(2) 0.056 Uiso 1 calc R .
C44 C 0.4502(3) 0.3849(3) 0.1072(2) 0.055(2) Uani 1 d G .
H44A H 0.5034(4) 0.3454(4) 0.1019(4) 0.065 Uiso 1 calc R .
C45 C 0.3730(4) 0.3507(2) 0.1481(2) 0.049(2) Uani 1 d G .
H45A H 0.3741(5) 0.2882(3) 0.1706(3) 0.058 Uiso 1 calc R .
C46 C 0.2944(3) 0.4091(3) 0.1558(2) 0.045(2) Uani 1 d G .
H46A H 0.2422(4) 0.3860(4) 0.1835(3) 0.054 Uiso 1 calc R .
C47 C 0.2928(3) 0.5016(3) 0.1226(2) 0.040(2) Uani 1 d G .
H47A H 0.2396(4) 0.5410(4) 0.1278(3) 0.049 Uiso 1 calc R .
C48 C 0.3700(4) 0.5357(2) 0.0816(2) 0.036(2) Uani 1 d G .
C49 C -0.0961(5) 0.6850(5) 0.1267(3) 0.038(2) Uani 1 d . .
H49A H -0.1487(5) 0.7072(5) 0.1503(3) 0.046 Uiso 1 calc R .
H49B H -0.0535(5) 0.7364(5) 0.1083(3) 0.046 Uiso 1 calc R .
C50 C -0.0976(3) 0.6861(4) 0.0192(2) 0.045(2) Uani 1 d G .
H50A H -0.0403(3) 0.7192(4) 0.0111(2) 0.054 Uiso 1 calc R .
C51 C -0.1386(4) 0.6636(4) -0.0266(2) 0.053(2) Uani 1 d G .
H51A H -0.1090(5) 0.6815(6) -0.0656(2) 0.064 Uiso 1 calc R .
C52 C -0.2234(4) 0.6148(4) -0.0147(2) 0.057(2) Uani 1 d G .
H52A H -0.2511(5) 0.5996(6) -0.0456(3) 0.068 Uiso 1 calc R .
C53 C -0.2672(3) 0.5884(4) 0.0430(2) 0.053(2) Uani 1 d G .
H53A H -0.3245(4) 0.5554(6) 0.0511(3) 0.063 Uiso 1 calc R .
C54 C -0.2262(3) 0.6109(4) 0.0887(2) 0.049(2) Uani 1 d G .
H54A H -0.2558(5) 0.5931(6) 0.1277(2) 0.059 Uiso 1 calc R .
C55 C -0.1414(3) 0.6598(4) 0.0768(2) 0.038(2) Uani 1 d G .
C56 C 0.0274(5) 0.5138(5) 0.1370(3) 0.036(2) Uani 1 d . .
H56A H 0.0415(5) 0.5516(5) 0.0957(3) 0.043 Uiso 1 calc R .
H56B H 0.0906(5) 0.4896(5) 0.1534(3) 0.043 Uiso 1 calc R .
C57 C -0.0716(4) 0.4335(3) 0.0821(2) 0.045(2) Uani 1 d G .
H57A H -0.0748(4) 0.4886(3) 0.0504(2) 0.054 Uiso 1 calc R .
C58 C -0.1112(4) 0.3549(4) 0.0772(2) 0.058(2) Uani 1 d G .
H58A H -0.1413(6) 0.3568(5) 0.0422(3) 0.070 Uiso 1 calc R .
C59 C -0.1065(5) 0.2734(3) 0.1240(3) 0.069(3) Uani 1 d G .
H59A H -0.1333(7) 0.2203(4) 0.1207(4) 0.083 Uiso 1 calc R .
C60 C -0.0621(5) 0.2706(3) 0.1758(3) 0.068(3) Uani 1 d G .
H60A H -0.0589(8) 0.2155(4) 0.2075(3) 0.081 Uiso 1 calc R .
C61 C -0.0224(5) 0.3492(3) 0.1807(2) 0.053(2) Uani 1 d G .
H61A H 0.0076(7) 0.3473(5) 0.2157(2) 0.064 Uiso 1 calc R .
C62 C -0.0272(4) 0.4307(3) 0.1339(2) 0.037(2) Uani 1 d G .
C63 C -0.1171(5) 0.5276(5) 0.2327(4) 0.039(2) Uani 1 d . .
H63A H -0.1619(5) 0.5036(5) 0.2112(4) 0.047 Uiso 1 calc R .
H63B H -0.0847(5) 0.4748(5) 0.2609(4) 0.047 Uiso 1 calc R .
C64 C -0.1345(3) 0.6055(4) 0.3137(2) 0.050(2) Uani 1 d G .
H64A H -0.0691(3) 0.5874(4) 0.3219(2) 0.060 Uiso 1 calc R .
C65 C -0.1894(4) 0.6545(5) 0.3471(2) 0.063(2) Uani 1 d G .
H65A H -0.1612(6) 0.6695(7) 0.3780(3) 0.076 Uiso 1 calc R .
C66 C -0.2862(4) 0.6812(5) 0.3351(3) 0.064(3) Uani 1 d G .
H66A H -0.3234(5) 0.7143(7) 0.3577(4) 0.077 Uiso 1 calc R .
C67 C -0.3280(3) 0.6589(5) 0.2895(3) 0.071(3) Uani 1 d G .
H67A H -0.3935(3) 0.6770(7) 0.2813(4) 0.086 Uiso 1 calc R .
C68 C -0.2731(4) 0.6100(5) 0.2560(2) 0.061(3) Uani 1 d G .
H68A H -0.3014(5) 0.5949(7) 0.2252(3) 0.073 Uiso 1 calc R .
C69 C -0.1763(3) 0.5832(4) 0.2681(2) 0.041(2) Uani 1 d G .
C70 C 0.3260(7) 0.3200(4) 0.3055(3) 0.044(2) Uani 1 d D .
H70A H 0.2620(7) 0.3317(4) 0.2882(3) 0.052 Uiso 0.55 calc PR 1
H70B H 0.3754(7) 0.3254(4) 0.2723(3) 0.052 Uiso 0.55 calc PR 1
H70C H 0.3595(7) 0.3360(4) 0.2665(3) 0.052 Uiso 0.45 d PR 2
H70D H 0.2577(7) 0.3206(4) 0.2996(3) 0.052 Uiso 0.45 d PR 2
C71 C 0.2495(8) 0.1793(7) 0.3790(6) 0.052(4) Uani 0.55 d PGD 1
H71A H 0.1897(8) 0.2133(7) 0.3781(6) 0.062 Uiso 0.55 calc PR 1
C72 C 0.2562(11) 0.0875(7) 0.4134(5) 0.068(6) Uani 0.55 d PG 1
H72A H 0.2010(13) 0.0594(10) 0.4359(7) 0.082 Uiso 0.55 calc PR 1
C73 C 0.3447(12) 0.0373(5) 0.4147(6) 0.066(6) Uani 0.55 d PG 1
H73A H 0.3493(15) -0.0247(5) 0.4380(8) 0.080 Uiso 0.55 calc PR 1
C74 C 0.4265(10) 0.0789(6) 0.3815(6) 0.063(6) Uani 0.55 d PG 1
H74A H 0.4863(11) 0.0450(9) 0.3824(9) 0.075 Uiso 0.55 calc PR 1
C75 C 0.4197(8) 0.1707(7) 0.3471(6) 0.053(4) Uani 0.55 d PGD 1
H75A H 0.4750(9) 0.1988(10) 0.3247(8) 0.063 Uiso 0.55 calc PR 1
C76 C 0.3313(9) 0.2209(5) 0.3458(5) 0.041(4) Uani 0.55 d PGD 1
C71' C 0.2869(11) 0.1687(11) 0.3798(9) 0.060(7) Uiso 0.45 d PGD 2
H71B H 0.2253(11) 0.1953(11) 0.3868(9) 0.072 Uiso 0.45 calc PR 2
C72' C 0.3099(14) 0.0772(10) 0.4102(8) 0.071(9) Uiso 0.45 d PG 2
H72B H 0.2637(18) 0.0419(14) 0.4379(12) 0.086 Uiso 0.45 calc PR 2
C73' C 0.4011(15) 0.0378(9) 0.3998(9) 0.075(9) Uiso 0.45 d PG 2
H73B H 0.4166(21) -0.0241(10) 0.4204(13) 0.089 Uiso 0.45 calc PR 2
C74' C 0.4694(12) 0.0899(11) 0.3590(10) 0.090(11) Uiso 0.45 d PG 2
H74B H 0.5311(15) 0.0633(16) 0.3519(14) 0.108 Uiso 0.45 calc PR 2
C75' C 0.4464(12) 0.1814(11) 0.3285(10) 0.067(8) Uiso 0.45 d PGD 2
H75B H 0.4926(15) 0.2167(15) 0.3008(13) 0.081 Uiso 0.45 calc PR 2
C76' C 0.3552(12) 0.2208(9) 0.3389(9) 0.056(8) Uiso 0.45 d PGD 2
C77 C 0.4745(6) 0.4077(6) 0.3509(4) 0.046(2) Uani 1 d . .
H77A H 0.4875(6) 0.4626(6) 0.3621(4) 0.056 Uiso 1 calc R .
H77B H 0.4882(6) 0.3542(6) 0.3853(4) 0.056 Uiso 1 calc R .
C78 C 0.6284(4) 0.3433(4) 0.3129(2) 0.078(3) Uani 1 d G .
H78A H 0.6379(4) 0.3079(4) 0.3527(2) 0.093 Uiso 1 calc R .
C79 C 0.6962(4) 0.3361(5) 0.2673(3) 0.087(4) Uani 1 d G .
H79A H 0.7516(5) 0.2959(6) 0.2761(4) 0.104 Uiso 1 calc R .
C80 C 0.6822(4) 0.3884(5) 0.2085(3) 0.065(3) Uani 1 d G .
H80A H 0.7281(5) 0.3835(7) 0.1776(3) 0.078 Uiso 1 calc R .
C81 C 0.6003(4) 0.4478(4) 0.1954(2) 0.056(2) Uani 1 d G .
H81A H 0.5908(6) 0.4831(6) 0.1556(2) 0.067 Uiso 1 calc R .
C82 C 0.5324(3) 0.4550(4) 0.2410(2) 0.047(2) Uani 1 d G .
H82A H 0.4770(4) 0.4951(5) 0.2321(3) 0.056 Uiso 1 calc R .
C83 C 0.5464(4) 0.4027(4) 0.2998(2) 0.042(2) Uani 1 d G .
C84 C 0.2883(6) 0.3674(5) 0.4159(3) 0.040(2) Uani 1 d . .
H84A H 0.2181(6) 0.3627(5) 0.4136(3) 0.048 Uiso 1 calc R .
H84B H 0.3160(6) 0.3051(5) 0.4339(3) 0.048 Uiso 1 calc R .
C85 C 0.3827(4) 0.4048(4) 0.4922(2) 0.054(2) Uani 1 d G .
H85A H 0.4296(4) 0.3587(4) 0.4885(2) 0.064 Uiso 1 calc R .
C86 C 0.3938(4) 0.4532(4) 0.5326(2) 0.063(3) Uani 1 d G .
H86A H 0.4481(5) 0.4399(6) 0.5563(3) 0.075 Uiso 1 calc R .
C87 C 0.3245(5) 0.5213(4) 0.5381(2) 0.061(3) Uani 1 d G .
H87A H 0.3319(7) 0.5541(6) 0.5655(3) 0.073 Uiso 1 calc R .
C88 C 0.2441(4) 0.5411(4) 0.5031(3) 0.066(3) Uani 1 d G .
H88A H 0.1973(6) 0.5871(5) 0.5068(4) 0.079 Uiso 1 calc R .
C89 C 0.2331(4) 0.4927(4) 0.4627(2) 0.052(2) Uani 1 d G .
H89A H 0.1788(5) 0.5060(6) 0.4390(3) 0.062 Uiso 1 calc R .
C90 C 0.3024(4) 0.4245(3) 0.4572(2) 0.043(2) Uani 1 d G .
O100 O -0.0358(9) 0.3093(6) 0.3556(5) 0.117(4) Uani 1 d . .
C101 C -0.1084(13) 0.3491(10) 0.3887(7) 0.115(5) Uani 1 d . .
H10B H -0.1276(13) 0.3032(10) 0.4258(7) 0.173 Uiso 1 d R .
H10C H -0.1649(13) 0.3708(10) 0.3651(7) 0.173 Uiso 1 d R .
H10D H -0.0816(13) 0.4005(10) 0.3975(7) 0.173 Uiso 1 d R .
O105 O 0.0209(15) 1.1025(12) 0.3356(8) 0.184(7) Uani 1 d . .
C106 C -0.0626(26) 1.1474(19) 0.3371(16) 0.108(10) Uani 0.50 d PU 1
H10E H -0.0900(26) 1.1579(19) 0.2986(16) 0.162 Uiso 0.50 d PR 1
H10F H -0.0507(26) 1.2061(19) 0.3428(16) 0.162 Uiso 0.50 d PR 1
H10G H -0.1081(26) 1.1144(19) 0.3687(16) 0.162 Uiso 0.50 d PR 1
C107 C 0.0030(26) 1.1241(21) 0.3862(15) 0.108(10) Uani 0.50 d P 2
H10H H 0.0628(26) 1.1161(21) 0.4069(15) 0.162 Uiso 0.50 d PR 2
H10I H -0.0459(26) 1.0849(21) 0.4116(15) 0.162 Uiso 0.50 d PR 2
H10J H -0.0208(26) 1.1879(21) 0.3767(15) 0.162 Uiso 0.50 d PR 2
O110 O -0.2104(26) 1.0995(20) 0.3493(16) 0.176(11) Uani 0.50 d PU 1
C111 C -0.3078(29) 1.0484(29) 0.3236(20) 0.155(15) Uani 0.50 d PU 1
H11B H -0.3065(29) 0.9823(29) 0.3423(20) 0.232 Uiso 0.50 d PR 1
H11C H -0.3072(29) 1.0615(29) 0.2805(20) 0.232 Uiso 0.50 d PR 1
H11D H -0.3667(29) 1.0762(29) 0.3377(20) 0.232 Uiso 0.50 d PR 1
O115 O -0.1405(28) 1.0487(22) 0.4492(13) 0.176(11) Uani 0.50 d PU 2
C116 C -0.2477(33) 1.0750(31) 0.4224(20) 0.158(16) Uani 0.50 d PU 2
H11E H -0.2757(33) 1.1352(31) 0.4017(20) 0.238 Uiso 0.50 d PR 2
H11F H -0.2954(33) 1.0413(31) 0.4523(20) 0.238 Uiso 0.50 d PR 2
H11G H -0.2295(33) 1.0413(31) 0.3939(20) 0.238 Uiso 0.50 d PR 2
C120 C 0.9683(35) 1.0317(31) -0.0090(22) 0.074(11) Uiso 0.25 d P .
Cl1 Cl 1.0627(9) 1.0735(6) 0.0009(6) 0.159(4) Uani 0.50 d PU .
Cl2 Cl 0.9004(10) 1.0571(9) 0.0486(6) 0.090(3) Uiso 0.25 d P .

loop_
_atom_type_symbol
_atom_type_description
_atom_type_scat_dispersion_real
_atom_type_scat_dispersion_imag
_atom_type_scat_source
C C 0.0181 0.0091 'International Tables Vol C Tables 4.2.6.8 and 6.1.1.4'
H H 0.0000 0.0000 'International Tables Vol C Tables 4.2.6.8 and 6.1.1.4'
N N 0.0311 0.0180 'International Tables Vol C Tables 4.2.6.8 and 6.1.1.4'
O O 0.0492 0.0322 'International Tables Vol C Tables 4.2.6.8 and 6.1.1.4'
P P 0.2955 0.4335 'International Tables Vol C Tables 4.2.6.8 and 6.1.1.4'
S S 0.3331 0.5567 'International Tables Vol C Tables 4.2.6.8 and 6.1.1.4'
Cl Cl 0.3639 0.7018 'International Tables Vol C Tables 4.2.6.8 and 6.1.1.4'
Pd Pd 0.1215 3.9337 'International Tables Vol C Tables 4.2.6.8 and 6.1.1.4'

loop_
_geom_angle_atom_site_label_1
_geom_angle_atom_site_label_2
_geom_angle_atom_site_label_3
_geom_angle
_geom_angle_site_symmetry_1
_geom_angle_site_symmetry_3
_geom_angle_publ_flag
C1 Pd1 P1 98.3(2) . . ?
C1 Pd1 S1 167.7(3) . . ?
P1 Pd1 S1 90.42(7) . . ?
C1 Pd1 Pd4 111.3(3) . . ?
P1 Pd1 Pd4 134.11(6) . . ?
S1 Pd1 Pd4 56.56(5) . . ?
C1 Pd1 Pd3 125.2(2) . . ?
P1 Pd1 Pd3 121.84(5) . . ?
S1 Pd1 Pd3 55.02(4) . . ?
Pd4 Pd1 Pd3 67.41(2) . . ?
C1 Pd1 Pd2 69.5(2) . . ?
P1 Pd1 Pd2 163.63(6) . . ?
S1 Pd1 Pd2 103.43(5) . . ?
Pd4 Pd1 Pd2 62.11(2) . . ?
Pd3 Pd1 Pd2 62.37(2) . . ?
S2 Pd2 S3 155.37(7) . . ?
S2 Pd2 P2 93.37(6) . . ?
S3 Pd2 P2 94.62(7) . . ?
S2 Pd2 Pd1 88.02(5) . . ?
S3 Pd2 Pd1 91.54(5) . . ?
P2 Pd2 Pd1 161.80(5) . . ?
S2 Pd2 Pd4 49.51(5) . . ?
S3 Pd2 Pd4 110.95(5) . . ?
P2 Pd2 Pd4 134.89(5) . . ?
Pd1 Pd2 Pd4 57.00(2) . . ?
S2 Pd2 Pd3 113.03(5) . . ?
S3 Pd2 Pd3 48.12(5) . . ?
P2 Pd2 Pd3 136.35(5) . . ?
Pd1 Pd2 Pd3 58.02(2) . . ?
Pd4 Pd2 Pd3 63.87(2) . . ?
S3 Pd3 P3 97.18(7) . . ?
S3 Pd3 S1 147.37(7) . . ?
P3 Pd3 S1 113.88(7) . . ?
S3 Pd3 Pd1 95.86(6) . . ?
P3 Pd3 Pd1 149.02(5) . . ?
S1 Pd3 Pd1 52.18(5) . . ?
S3 Pd3 Pd2 52.33(5) . . ?
P3 Pd3 Pd2 146.36(5) . . ?
S1 Pd3 Pd2 99.06(5) . . ?
Pd1 Pd3 Pd2 59.61(2) . . ?
S3 Pd3 Pd4 108.68(5) . . ?
P3 Pd3 Pd4 142.82(5) . . ?
S1 Pd3 Pd4 50.71(4) . . ?
Pd1 Pd3 Pd4 55.26(2) . . ?
Pd2 Pd3 Pd4 57.37(2) . . ?
S2 Pd4 P4 95.17(7) . . ?
S2 Pd4 S1 145.32(7) . . ?
P4 Pd4 S1 118.59(7) . . ?
S2 Pd4 Pd1 92.68(5) . . ?
P4 Pd4 Pd1 158.52(5) . . ?
S1 Pd4 Pd1 52.97(5) . . ?
S2 Pd4 Pd2 52.17(5) . . ?
P4 Pd4 Pd2 137.89(5) . . ?
S1 Pd4 Pd2 99.81(5) . . ?
Pd1 Pd4 Pd2 60.89(2) . . ?
S2 Pd4 Pd3 110.58(5) . . ?
P4 Pd4 Pd3 136.32(5) . . ?
S1 Pd4 Pd3 50.17(4) . . ?
Pd1 Pd4 Pd3 57.33(2) . . ?
Pd2 Pd4 Pd3 58.75(2) . . ?
Pd1 S1 Pd3 72.80(5) . . ?
Pd1 S1 Pd4 70.47(5) . . ?
Pd3 S1 Pd4 79.12(5) . . ?
O1 S2 O2 113.0(3) . . ?
O1 S2 Pd4 111.6(2) . . ?
O2 S2 Pd4 118.6(2) . . ?
O1 S2 Pd2 118.5(3) . . ?
O2 S2 Pd2 112.8(2) . . ?
Pd4 S2 Pd2 78.32(6) . . ?
O3 S3 O4 111.9(4) . . ?
O3 S3 Pd3 113.0(3) . . ?
O4 S3 Pd3 117.0(3) . . ?
O3 S3 Pd2 120.5(3) . . ?
O4 S3 Pd2 111.5(3) . . ?
Pd3 S3 Pd2 79.55(6) . . ?
C7 P1 C14 103.0(4) . . ?
C7 P1 C21 105.8(4) . . ?
C14 P1 C21 105.5(4) . . ?
C7 P1 Pd1 112.0(3) . . ?
C14 P1 Pd1 116.9(3) . . ?
C21 P1 Pd1 112.7(2) . . ?
C56 P2 C63 105.8(3) . . ?
C56 P2 C49 107.7(3) . . ?
C63 P2 C49 103.7(4) . . ?
C56 P2 Pd2 104.8(2) . . ?
C63 P2 Pd2 118.2(3) . . ?
C49 P2 Pd2 115.9(2) . . ?
C70 P3 C77 106.5(4) . . ?
C70 P3 C84 103.6(3) . . ?
C77 P3 C84 102.7(4) . . ?
C70 P3 Pd3 110.5(2) . . ?
C77 P3 Pd3 117.8(3) . . ?
C84 P3 Pd3 114.5(3) . . ?
C35 P4 C42 101.9(4) . . ?
C35 P4 C28 105.4(4) . . ?
C42 P4 C28 102.8(4) . . ?
C35 P4 Pd4 119.3(3) . . ?
C42 P4 Pd4 111.1(2) . . ?
C28 P4 Pd4 114.5(3) . . ?
N2 C1 Pd1 169.5(8) . . ?
C1 N2 C3 175.5(11) . . ?
N2 C3 C4 106.8(10) . . ?
N2 C3 C5 107.6(8) . . ?
C4 C3 C5 115.8(12) . . ?
N2 C3 C6 105.9(10) . . ?
C4 C3 C6 111.3(12) . . ?
C5 C3 C6 108.8(12) . . ?
C13 C7 P1 112.8(5) . . ?
C9 C8 C13 120.0 . . ?
C10 C9 C8 120.0 . . ?
C9 C10 C11 120.0 . . ?
C10 C11 C12 120.0 . . ?
C13 C12 C11 120.0 . . ?
C12 C13 C8 120.0 . . ?
C12 C13 C7 120.5(5) . . ?
C8 C13 C7 119.5(5) . . ?
C20 C14 P1 118.1(6) . . ?
C16 C15 C20 120.0 . . ?
C17 C16 C15 120.0 . . ?
C16 C17 C18 120.0 . . ?
C19 C18 C17 120.0 . . ?
C20 C19 C18 120.0 . . ?
C19 C20 C15 120.0 . . ?
C19 C20 C14 124.1(5) . . ?
C15 C20 C14 115.8(5) . . ?
C27 C21 P1 118.4(5) . . ?
C27' C21 P1 120.1(8) . . ?
C23 C22 C27 120.0 . . ?
C24 C23 C22 120.0 . . ?
C23 C24 C25 120.0 . . ?
C26 C25 C24 120.0 . . ?
C25 C26 C27 120.0 . . ?
C26 C27 C22 120.0 . . ?
C26 C27 C21 120.3(6) . . ?
C22 C27 C21 119.6(6) . . ?
C23' C22' C27' 120.0 . . ?
C22' C23' C24' 120.0 . . ?
C23' C24' C25' 120.0 . . ?
C26' C25' C24' 120.0 . . ?
C27' C26' C25' 120.0 . . ?
C26' C27' C22' 120.0 . . ?
C26' C27' C21 118.1(8) . . ?
C22' C27' C21 121.5(8) . . ?
C34 C28 P4 118.2(6) . . ?
C30 C29 C34 120.0 . . ?
C31 C30 C29 120.0 . . ?
C32 C31 C30 120.0 . . ?
C33 C32 C31 120.0 . . ?
C32 C33 C34 120.0 . . ?
C33 C34 C29 120.0 . . ?
C33 C34 C28 121.6(5) . . ?
C29 C34 C28 118.4(5) . . ?
C41 C35 P4 117.0(6) . . ?
C37 C36 C41 120.0 . . ?
C38 C37 C36 120.0 . . ?
C37 C38 C39 120.0 . . ?
C40 C39 C38 120.0 . . ?
C39 C40 C41 120.0 . . ?
C40 C41 C36 120.0 . . ?
C40 C41 C35 120.1(5) . . ?
C36 C41 C35 119.9(5) . . ?
C48 C42 P4 113.5(5) . . ?
C44 C43 C48 120.0 . . ?
C43 C44 C45 120.0 . . ?
C46 C45 C44 120.0 . . ?
C45 C46 C47 120.0 . . ?
C48 C47 C46 120.0 . . ?
C47 C48 C43 120.0 . . ?
C47 C48 C42 119.5(4) . . ?
C43 C48 C42 120.1(4) . . ?
C55 C49 P2 116.3(5) . . ?
C51 C50 C55 120.0 . . ?
C52 C51 C50 120.0 . . ?
C53 C52 C51 120.0 . . ?
C54 C53 C52 120.0 . . ?
C53 C54 C55 120.0 . . ?
C54 C55 C50 120.0 . . ?
C54 C55 C49 120.4(4) . . ?
C50 C55 C49 119.6(4) . . ?
C62 C56 P2 122.3(5) . . ?
C58 C57 C62 120.0 . . ?
C57 C58 C59 120.0 . . ?
C60 C59 C58 120.0 . . ?
C61 C60 C59 120.0 . . ?
C62 C61 C60 120.0 . . ?
C61 C62 C57 120.0 . . ?
C61 C62 C56 119.2(4) . . ?
C57 C62 C56 120.4(4) . . ?
C69 C63 P2 114.5(5) . . ?
C65 C64 C69 120.0 . . ?
C66 C65 C64 120.0 . . ?
C65 C66 C67 120.0 . . ?
C68 C67 C66 120.0 . . ?
C67 C68 C69 120.0 . . ?
C68 C69 C64 120.0 . . ?
C68 C69 C63 120.0(4) . . ?
C64 C69 C63 119.9(4) . . ?
C76' C70 P3 119.6(11) . . ?
C76 C70 P3 117.9(7) . . ?
C72 C71 C76 120.0 . . ?
C71 C72 C73 120.0 . . ?
C72 C73 C74 120.0 . . ?
C75 C74 C73 120.0 . . ?
C74 C75 C76 120.0 . . ?
C75 C76 C71 120.0 . . ?
C75 C76 C70 118.3(7) . . ?
C71 C76 C70 121.7(7) . . ?
C72' C71' C76' 120.0 . . ?
C71' C72' C73' 120.0 . . ?
C74' C73' C72' 120.0 . . ?
C73' C74' C75' 120.0 . . ?
C74' C75' C76' 120.0 . . ?
C75' C76' C71' 120.0 . . ?
C75' C76' C70 121.8(9) . . ?
C71' C76' C70 118.2(9) . . ?
C83 C77 P3 118.0(5) . . ?
C79 C78 C83 120.0 . . ?
C78 C79 C80 120.0 . . ?
C79 C80 C81 120.0 . . ?
C82 C81 C80 120.0 . . ?
C81 C82 C83 120.0 . . ?
C82 C83 C78 120.0 . . ?
C82 C83 C77 121.9(5) . . ?
C78 C83 C77 118.1(5) . . ?
C90 C84 P3 115.6(5) . . ?
C86 C85 C90 120.0 . . ?
C87 C86 C85 120.0 . . ?
C86 C87 C88 120.0 . . ?
C89 C88 C87 120.0 . . ?
C88 C89 C90 120.0 . . ?
C89 C90 C85 120.0 . . ?
C89 C90 C84 120.6(5) . . ?
C85 C90 C84 119.3(5) . . ?
C120 C120 Cl1 70.8(41) 2_775 . ?
C120 C120 Cl1 63.0(38) 2_775 2_775 ?
Cl1 C120 Cl1 133.8(31) . 2_775 ?
C120 C120 Cl2 112.4(55) 2_775 . ?
Cl1 C120 Cl2 95.3(26) . . ?
Cl1 C120 Cl2 101.8(27) 2_775 . ?
C120 Cl1 C120 46.2(31) . 2_775 ?
C120 Cl1 Cl2 44.9(19) . . ?
C120 Cl1 Cl2 72.6(18) 2_775 . ?
C120 Cl2 Cl1 39.8(16) . . ?

loop_
_geom_bond_atom_site_label_1
_geom_bond_atom_site_label_2
_geom_bond_distance
_geom_bond_site_symmetry_2
_geom_bond_publ_flag
Pd1 C1 1.972(9) . ?
Pd1 P1 2.274(2) . ?
Pd1 S1 2.292(2) . ?
Pd1 Pd4 2.7056(8) . ?
Pd1 Pd3 2.7715(7) . ?
Pd1 Pd2 2.8184(7) . ?
Pd2 S2 2.300(2) . ?
Pd2 S3 2.330(2) . ?
Pd2 P2 2.337(2) . ?
Pd2 Pd4 2.8514(7) . ?
Pd2 Pd3 2.8946(7) . ?
Pd3 S3 2.192(2) . ?
Pd3 P3 2.271(2) . ?
Pd3 S1 2.377(2) . ?
Pd3 Pd4 3.0397(8) . ?
Pd4 S2 2.214(2) . ?
Pd4 P4 2.290(2) . ?
Pd4 S1 2.396(2) . ?
S2 O1 1.460(6) . ?
S2 O2 1.471(5) . ?
S3 O3 1.477(6) . ?
S3 O4 1.488(6) . ?
P1 C7 1.830(7) . ?
P1 C14 1.841(9) . ?
P1 C21 1.851(8) . ?
P2 C56 1.835(7) . ?
P2 C63 1.837(8) . ?
P2 C49 1.850(8) . ?
P3 C70 1.837(7) . ?
P3 C77 1.838(8) . ?
P3 C84 1.848(7) . ?
P4 C35 1.827(9) . ?
P4 C42 1.840(7) . ?
P4 C28 1.844(8) . ?
C1 N2 1.148(11) . ?
N2 C3 1.457(12) . ?
C3 C4 1.47(2) . ?
C3 C5 1.486(15) . ?
C3 C6 1.55(2) . ?
C7 C13 1.515(9) . ?
C8 C9 1.39 . ?
C8 C13 1.39 . ?
C9 C10 1.39 . ?
C10 C11 1.39 . ?
C11 C12 1.39 . ?
C12 C13 1.39 . ?
C14 C20 1.527(10) . ?
C15 C16 1.39 . ?
C15 C20 1.39 . ?
C16 C17 1.39 . ?
C17 C18 1.39 . ?
C18 C19 1.39 . ?
C19 C20 1.39 . ?
C21 C27 1.504(8) . ?
C21 C27' 1.633(10) . ?
C22 C23 1.39 . ?
C22 C27 1.39 . ?
C23 C24 1.39 . ?
C24 C25 1.39 . ?
C25 C26 1.39 . ?
C26 C27 1.39 . ?
C22' C23' 1.39 . ?
C22' C27' 1.39 . ?
C23' C24' 1.39 . ?
C24' C25' 1.39 . ?
C25' C26' 1.39 . ?
C26' C27' 1.39 . ?
C28 C34 1.495(9) . ?
C29 C30 1.39 . ?
C29 C34 1.39 . ?
C30 C31 1.39 . ?
C31 C32 1.39 . ?
C32 C33 1.39 . ?
C33 C34 1.39 . ?
C35 C41 1.514(9) . ?
C36 C37 1.39 . ?
C36 C41 1.39 . ?
C37 C38 1.39 . ?
C38 C39 1.39 . ?
C39 C40 1.39 . ?
C40 C41 1.39 . ?
C42 C48 1.523(8) . ?
C43 C44 1.39 . ?
C43 C48 1.39 . ?
C44 C45 1.39 . ?
C45 C46 1.39 . ?
C46 C47 1.39 . ?
C47 C48 1.39 . ?
C49 C55 1.526(7) . ?
C50 C51 1.39 . ?
C50 C55 1.39 . ?
C51 C52 1.39 . ?
C52 C53 1.39 . ?
C53 C54 1.39 . ?
C54 C55 1.39 . ?
C56 C62 1.540(7) . ?
C57 C58 1.39 . ?
C57 C62 1.39 . ?
C58 C59 1.39 . ?
C59 C60 1.39 . ?
C60 C61 1.39 . ?
C61 C62 1.39 . ?
C63 C69 1.516(8) . ?
C64 C65 1.39 . ?
C64 C69 1.39 . ?
C65 C66 1.39 . ?
C66 C67 1.39 . ?
C67 C68 1.39 . ?
C68 C69 1.39 . ?
C70 C76' 1.522(11) . ?
C70 C76 1.523(9) . ?
C71 C72 1.39 . ?
C71 C76 1.39 . ?
C72 C73 1.39 . ?
C73 C74 1.39 . ?
C74 C75 1.39 . ?
C75 C76 1.39 . ?
C71' C72' 1.39 . ?
C71' C76' 1.39 . ?
C72' C73' 1.39 . ?
C73' C74' 1.39 . ?
C74' C75' 1.39 . ?
C75' C76' 1.39 . ?
C77 C83 1.511(9) . ?
C78 C79 1.39 . ?
C78 C83 1.39 . ?
C79 C80 1.39 . ?
C80 C81 1.39 . ?
C81 C82 1.39 . ?
C82 C83 1.39 . ?
C84 C90 1.517(8) . ?
C85 C86 1.39 . ?
C85 C90 1.39 . ?
C86 C87 1.39 . ?
C87 C88 1.39 . ?
C88 C89 1.39 . ?
C89 C90 1.39 . ?
O100 C101 1.43(2) . ?
O105 C106 1.30(3) . ?
O105 C107 1.33(3) . ?
O110 C111 1.82(5) . ?
O115 C116 1.63(5) . ?
C120 C120 1.25(9) 2_775 ?
C120 Cl1 1.55(5) . ?
C120 Cl1 1.64(5) 2_775 ?
C120 Cl2 1.71(5) . ?
Cl1 C120 1.64(5) 2_775 ?
Cl1 Cl2 2.41(2) . ?
